data_2108639
loop_
_publ_author_name
'Singla, Labhini'
'Yadav, Hare Ram'
'Roy Choudhury, Angshuman'

_publ_section_title
;
 Evaluation of fluorine-mediated intermolecular interactions in
 tetrafluorinated tetrahydroisoquinoline derivatives: synthesis and
 computational studies
;
_journal_coeditor_code BM5125SUP1
_journal_issue 4
_journal_name_full 'Acta Crystallographica Section B'
_journal_page_first
;
;
_journal_paper_doi 10.1107/S2052520620006873
_journal_volume 76
_journal_year 2020
_chemical_formula_moiety 'C22 H17 F4 N O'
_chemical_formula_sum 'C22 H17 F4 N O'
_chemical_formula_weight 387.36
_space_group_IT_number 14
_space_group_name_Hall '-P 2ybc'
_space_group_name_H-M_alt 'P 1 21/c 1'
_symmetry_cell_setting monoclinic
_symmetry_space_group_name_Hall '-P 2ybc'
_symmetry_space_group_name_H-M 'P 1 21/c 1'
_atom_sites_solution_hydrogens geom
_audit_creation_date 2020-03-09T09:15:12-00:00
_audit_creation_method 'WinGX routine CIF_UPDATE'
_cell_angle_alpha 90
_cell_angle_beta 145.954(6)
_cell_angle_gamma 90
_cell_formula_units_Z 4
_cell_length_a 12.287(2)
_cell_length_b 11.3169(16)
_cell_length_c 22.191(4)
_cell_measurement_reflns_used 4671
_cell_measurement_temperature 100
_cell_measurement_theta_max 27.5
_cell_measurement_theta_min 3.3
_cell_volume 1727.5(6)
_computing_cell_refinement
;
        CrystalClear-SM Expert 2.0 r15 (Rigaku, 2011)
;
_computing_data_collection
;
        CrystalClear-SM Expert 2.0 r15 (Rigaku, 2011)
;
_computing_data_reduction
;
        CrystalClear-SM Expert 2.0 r15 (Rigaku, 2011)
;
_computing_molecular_graphics 'Olex2 (Dolomanov et al., 2009)'
_computing_publication_material 'Olex2 (Dolomanov et al., 2009)'
_computing_structure_refinement 'ShelXL (Sheldrick, 2015)'
_computing_structure_solution 'SHELXT (Sheldrick, 2014)'
_diffrn_ambient_temperature 100
_diffrn_detector_area_resol_mean 13.6612
_diffrn_measured_fraction_theta_full 0.996
_diffrn_measured_fraction_theta_max 0.996
_diffrn_measurement_device_type 'Rigaku Mercury375R (2x2 bin mode)'
_diffrn_measurement_method 'profile data from \w-scans'
_diffrn_radiation_type MoK\a
_diffrn_radiation_wavelength 0.71073
_diffrn_reflns_av_R_equivalents 0.0293
_diffrn_reflns_Laue_measured_fraction_full 0.996
_diffrn_reflns_Laue_measured_fraction_max 0.996
_diffrn_reflns_limit_h_max 14
_diffrn_reflns_limit_h_min -12
_diffrn_reflns_limit_k_max 13
_diffrn_reflns_limit_k_min -13
_diffrn_reflns_limit_l_max 26
_diffrn_reflns_limit_l_min -26
_diffrn_reflns_number 9203
_diffrn_reflns_point_group_measured_fraction_full 0.996
_diffrn_reflns_point_group_measured_fraction_max 0.996
_diffrn_reflns_theta_full 25.02
_diffrn_reflns_theta_max 25.02
_diffrn_reflns_theta_min 3.279
_exptl_absorpt_coefficient_mu 0.121
_exptl_absorpt_correction_T_max 1
_exptl_absorpt_correction_T_min 0.897
_exptl_absorpt_correction_type multi-scan
_exptl_absorpt_process_details 'Blessing 1995'
_exptl_crystal_colour 'clear light colourless'
_exptl_crystal_density_diffrn 1.489
_exptl_crystal_density_method 'not measured'
_exptl_crystal_description plate
_exptl_crystal_F_000 800
_exptl_crystal_size_max 0.2
_exptl_crystal_size_mid 0.2
_exptl_crystal_size_min 0.05
_refine_diff_density_max 0.25
_refine_diff_density_min -0.255
_refine_diff_density_rms 0.05
_refine_ls_extinction_method none
_refine_ls_goodness_of_fit_ref 1.048
_refine_ls_hydrogen_treatment constr
_refine_ls_matrix_type full
_refine_ls_number_parameters 254
_refine_ls_number_reflns 3048
_refine_ls_number_restraints 0
_refine_ls_restrained_S_all 1.048
_refine_ls_R_factor_all 0.0469
_refine_ls_R_factor_gt 0.0402
_refine_ls_shift/su_max 0
_refine_ls_shift/su_mean 0
_refine_ls_structure_factor_coef Fsqd
_refine_ls_weighting_details 'w=1/[\s^2^(Fo^2^)+(0.0543P)^2^+0.7613P] where P=(Fo^2^+2Fc^2^)/3'
_refine_ls_weighting_scheme calc
_refine_ls_wR_factor_ref 0.106
_reflns_number_gt 2653
_reflns_number_total 3048
_reflns_threshold_expression 'I > 2\s(I)'
_cod_data_source_file bm5125sup1.cif
_cod_data_source_block 6-25
_cod_original_cell_volume 1727.5(5)
_cod_database_code 2108639

loop_
_space_group_symop_operation_xyz
'x, y, z'
'-x, y+1/2, -z+1/2'
'-x, -y, -z'
'x, -y-1/2, z-1/2'

loop_
_atom_site_label
_atom_site_fract_x
_atom_site_fract_y
_atom_site_fract_z
_atom_site_U_iso_or_equiv
_atom_site_adp_type
_atom_site_calc_flag
_atom_site_occupancy
_atom_site_disorder_assembly
_atom_site_disorder_group
_atom_site_type_symbol
C8 0.2249(2) 0.72391(14) 0.61872(12) 0.0195(3) Uani d 1 . . C
C4 0.3663(2) 0.73774(14) 0.58421(13) 0.0212(3) Uani d 1 . . C
H4 0.4502 0.7069 0.5925 0.025 Uiso calc 1 . . H
C15 0.0370(2) 0.44127(15) 0.73539(13) 0.0243(4) Uani d 1 . . C
H15 -0.0155 0.4753 0.7469 0.029 Uiso calc 1 . . H
C17 0.3643(2) 0.71764(14) 0.78773(12) 0.0192(3) Uani d 1 . . C
C1 0.2156(2) 0.66377(13) 0.67552(12) 0.0194(3) Uani d 1 . . C
H1 0.0832 0.6787 0.6318 0.023 Uiso calc 1 . . H
C19 0.4608(2) 0.87807(14) 0.89717(14) 0.0236(4) Uani d 1 . . C
C12 0.1838(2) 0.34100(14) 0.69749(12) 0.0209(3) Uani d 1 . . C
H12 0.2294 0.305 0.6824 0.025 Uiso calc 1 . . H
C7 0.1095(2) 0.82226(14) 0.55285(12) 0.0218(4) Uani d 1 . . C
H7 0.0184 0.8497 0.54 0.026 Uiso calc 1 . . H
C13 0.1269(2) 0.27249(14) 0.71947(12) 0.0223(4) Uani d 1 . . C
C5 0.2569(2) 0.83850(14) 0.52277(12) 0.0215(4) Uani d 1 . . C
C9 0.3520(2) 0.68222(14) 0.63355(13) 0.0212(4) Uani d 1 . . C
C6 0.1269(2) 0.87998(14) 0.50627(13) 0.0229(4) Uani d 1 . . C
H6 0.0502 0.948 0.463 0.028 Uiso calc 1 . . H
C22 0.5340(2) 0.65984(15) 0.88284(13) 0.0246(4) Uani d 1 . . C
H22 0.5608 0.5836 0.8792 0.029 Uiso calc 1 . . H
C3 0.4684(3) 0.57472(15) 0.70266(14) 0.0257(4) Uani d 1 . . C
H3A 0.579 0.5977 0.7794 0.031 Uiso calc 1 . . H
H3B 0.5216 0.5392 0.6898 0.031 Uiso calc 1 . . H
C16 0.0993(2) 0.51245(15) 0.71704(13) 0.0224(4) Uani d 1 . . C
H16 0.0914 0.5959 0.7177 0.027 Uiso calc 1 . . H
C20 0.6300(3) 0.82142(16) 0.99097(14) 0.0272(4) Uani d 1 . . C
H20 0.7197 0.8571 1.0591 0.033 Uiso calc 1 . . H
C2 0.3436(3) 0.48446(15) 0.67797(15) 0.0263(4) Uani d 1 . . C
H2A 0.2485 0.4506 0.6057 0.032 Uiso calc 1 . . H
H2B 0.4274 0.4193 0.731 0.032 Uiso calc 1 . . H
C21 0.6650(2) 0.71069(16) 0.98284(14) 0.0278(4) Uani d 1 . . C
H21 0.7799 0.6691 1.0463 0.033 Uiso calc 1 . . H
C10 0.3929(3) 0.86034(17) 0.48680(14) 0.0292(4) Uani d 1 . . C
H10A 0.3796 0.91 0.4447 0.044 Uiso calc 1 . . H
H10B 0.3609 0.7784 0.4619 0.044 Uiso calc 1 . . H
H10C 0.527 0.8644 0.5631 0.044 Uiso calc 1 . . H
C18 0.3309(2) 0.82718(14) 0.79790(12) 0.0201(3) Uani d 1 . . C
C14 0.0521(2) 0.32080(15) 0.73672(12) 0.0239(4) Uani d 1 . . C
C11 0.1738(2) 0.46464(14) 0.69752(12) 0.0197(3) Uani d 1 . . C
N1 0.2394(2) 0.53582(12) 0.68117(11) 0.0219(3) Uani d 1 . . N
O1 0.26392(17) 0.90145(10) 0.47324(9) 0.0261(3) Uani d 1 . . O
F3 0.16558(13) 0.88711(8) 0.70918(7) 0.0252(2) Uani d 1 . . F
F2 -0.00326(14) 0.24851(9) 0.75736(8) 0.0311(3) Uani d 1 . . F
F4 0.41832(15) 0.98552(9) 0.90062(8) 0.0321(3) Uani d 1 . . F
F1 0.15068(14) 0.15437(8) 0.72718(8) 0.0303(3) Uani d 1 . . F

loop_
_atom_site_aniso_label
_atom_site_aniso_U_11
_atom_site_aniso_U_22
_atom_site_aniso_U_33
_atom_site_aniso_U_12
_atom_site_aniso_U_13
_atom_site_aniso_U_23
C8 0.0231(8) 0.0166(8) 0.0212(8) -0.0016(6) 0.0188(7) -0.0016(6)
C4 0.0218(8) 0.0214(8) 0.0231(8) -0.0024(6) 0.0191(7) -0.0023(6)
C15 0.0216(8) 0.0286(9) 0.0228(8) -0.0014(7) 0.0184(8) -0.0006(7)
C17 0.0228(8) 0.0187(8) 0.0247(8) -0.0011(6) 0.0213(7) 0.0010(6)
C1 0.0213(8) 0.0168(8) 0.0231(8) 0.0008(6) 0.0190(7) -0.0003(6)
C19 0.0302(9) 0.0202(8) 0.0292(9) -0.0025(7) 0.0263(8) -0.0026(7)
C12 0.0209(8) 0.0201(8) 0.0198(8) -0.0011(6) 0.0165(7) -0.0016(6)
C7 0.0242(8) 0.0201(8) 0.0227(8) 0.0004(7) 0.0198(8) -0.0018(6)
C13 0.0204(8) 0.0163(8) 0.0175(7) -0.0023(6) 0.0133(7) 0.0000(6)
C5 0.0255(8) 0.0207(8) 0.0196(8) -0.0065(7) 0.0189(7) -0.0040(6)
C9 0.0224(8) 0.0181(8) 0.0223(8) -0.0018(6) 0.0184(7) -0.0015(6)
C6 0.0270(8) 0.0190(8) 0.0214(8) 0.0001(7) 0.0198(8) -0.0002(6)
C22 0.0263(8) 0.0238(9) 0.0285(9) 0.0025(7) 0.0236(8) 0.0023(7)
C3 0.0304(9) 0.0244(9) 0.0334(9) 0.0058(7) 0.0285(8) 0.0053(7)
C16 0.0240(8) 0.0203(8) 0.0243(8) 0.0006(7) 0.0202(8) 0.0005(6)
C20 0.0269(9) 0.0300(9) 0.0239(8) -0.0052(7) 0.0210(8) -0.0037(7)
C2 0.0364(10) 0.0197(8) 0.0377(9) 0.0064(7) 0.0335(9) 0.0050(7)
C21 0.0228(8) 0.0322(10) 0.0242(8) 0.0030(7) 0.0186(8) 0.0042(7)
C10 0.0267(9) 0.0392(10) 0.0260(9) -0.0022(8) 0.0227(8) 0.0015(8)
C18 0.0224(8) 0.0193(8) 0.0231(8) 0.0027(6) 0.0197(7) 0.0043(6)
C14 0.0198(8) 0.0289(9) 0.0182(8) -0.0040(7) 0.0149(7) 0.0013(7)
C11 0.0181(8) 0.0207(8) 0.0181(7) -0.0001(6) 0.0146(7) 0.0004(6)
N1 0.0303(7) 0.0157(7) 0.0322(7) 0.0008(6) 0.0283(7) 0.0002(6)
O1 0.0300(6) 0.0274(7) 0.0281(6) 0.0001(5) 0.0254(6) 0.0037(5)
F3 0.0287(5) 0.0219(5) 0.0236(5) 0.0073(4) 0.0214(5) 0.0040(4)
F2 0.0320(5) 0.0323(6) 0.0311(5) -0.0061(4) 0.0266(5) 0.0023(4)
F4 0.0427(6) 0.0226(5) 0.0322(5) 0.0018(4) 0.0313(5) -0.0029(4)
F1 0.0337(6) 0.0184(5) 0.0319(5) -0.0010(4) 0.0258(5) 0.0019(4)

loop_
_atom_type_symbol
_atom_type_description
_atom_type_scat_dispersion_real
_atom_type_scat_dispersion_imag
_atom_type_scat_source
C C 0.0033 0.0016 'International Tables Vol C Tables 4.2.6.8 and 6.1.1.4'
H H 0 0 'International Tables Vol C Tables 4.2.6.8 and 6.1.1.4'
F F 0.0171 0.0103 'International Tables Vol C Tables 4.2.6.8 and 6.1.1.4'
N N 0.0061 0.0033 'International Tables Vol C Tables 4.2.6.8 and 6.1.1.4'
O O 0.0106 0.006 'International Tables Vol C Tables 4.2.6.8 and 6.1.1.4'

loop_
_geom_angle_atom_site_label_1
_geom_angle_atom_site_label_2
_geom_angle_atom_site_label_3
_geom_angle
_geom_angle_site_symmetry_1
_geom_angle_site_symmetry_3
_geom_angle_publ_flag
C7 C8 C1 121.16(14) . . ?
C9 C8 C1 119.72(14) . . ?
C9 C8 C7 119.11(15) . . ?
C5 C4 H4 120.3 . . ?
C5 C4 C9 119.46(15) . . ?
C9 C4 H4 120.3 . . ?
C16 C15 H15 120.5 . . ?
C14 C15 H15 120.5 . . ?
C14 C15 C16 119.10(16) . . ?
C22 C17 C1 123.06(14) . . ?
C18 C17 C1 120.28(14) . . ?
C18 C17 C22 116.64(15) . . ?
C8 C1 C17 111.13(13) . . ?
C8 C1 H1 107.4 . . ?
C17 C1 H1 107.4 . . ?
N1 C1 C8 111.60(13) . . ?
N1 C1 C17 111.62(13) . . ?
N1 C1 H1 107.4 . . ?
C20 C19 C18 121.33(16) . . ?
F4 C19 C20 120.26(15) . . ?
F4 C19 C18 118.42(15) . . ?
C13 C12 H12 120.3 . . ?
C13 C12 C11 119.41(15) . . ?
C11 C12 H12 120.3 . . ?
C8 C7 H7 119.7 . . ?
C6 C7 C8 120.56(15) . . ?
C6 C7 H7 119.7 . . ?
C14 C13 C12 122.03(15) . . ?
F1 C13 C12 118.87(15) . . ?
F1 C13 C14 119.08(15) . . ?
C4 C5 C6 120.09(15) . . ?
O1 C5 C4 124.14(15) . . ?
O1 C5 C6 115.75(14) . . ?
C8 C9 C4 120.74(15) . . ?
C8 C9 C3 116.90(14) . . ?
C4 C9 C3 122.35(15) . . ?
C7 C6 C5 119.95(15) . . ?
C7 C6 H6 120 . . ?
C5 C6 H6 120 . . ?
C17 C22 H22 119.2 . . ?
C21 C22 C17 121.68(16) . . ?
C21 C22 H22 119.2 . . ?
C9 C3 H3A 109.5 . . ?
C9 C3 H3B 109.5 . . ?
C9 C3 C2 110.79(14) . . ?
H3A C3 H3B 108.1 . . ?
C2 C3 H3A 109.5 . . ?
C2 C3 H3B 109.5 . . ?
C15 C16 H16 119.1 . . ?
C15 C16 C11 121.78(16) . . ?
C11 C16 H16 119.1 . . ?
C19 C20 H20 121.1 . . ?
C19 C20 C21 117.87(16) . . ?
C21 C20 H20 121.1 . . ?
C3 C2 H2A 109.2 . . ?
C3 C2 H2B 109.2 . . ?
H2A C2 H2B 107.9 . . ?
N1 C2 C3 112.27(14) . . ?
N1 C2 H2A 109.2 . . ?
N1 C2 H2B 109.2 . . ?
C22 C21 H21 119.7 . . ?
C20 C21 C22 120.62(16) . . ?
C20 C21 H21 119.7 . . ?
H10A C10 H10B 109.5 . . ?
H10A C10 H10C 109.5 . . ?
H10B C10 H10C 109.5 . . ?
O1 C10 H10A 109.5 . . ?
O1 C10 H10B 109.5 . . ?
O1 C10 H10C 109.5 . . ?
C19 C18 C17 121.84(15) . . ?
F3 C18 C17 120.16(14) . . ?
F3 C18 C19 117.99(14) . . ?
C13 C14 C15 120.06(15) . . ?
F2 C14 C15 120.46(15) . . ?
F2 C14 C13 119.46(15) . . ?
C12 C11 C16 117.56(15) . . ?
N1 C11 C12 120.66(14) . . ?
N1 C11 C16 121.76(15) . . ?
C2 N1 C1 120.74(13) . . ?
C11 N1 C1 118.72(13) . . ?
C11 N1 C2 120.37(13) . . ?
C5 O1 C10 117.31(13) . . ?

loop_
_geom_bond_atom_site_label_1
_geom_bond_atom_site_label_2
_geom_bond_site_symmetry_2
_geom_bond_distance
_geom_bond_publ_flag
C8 C1 . 1.518(2) ?
C8 C7 . 1.397(2) ?
C8 C9 . 1.385(2) ?
C4 H4 . 0.95 ?
C4 C5 . 1.389(2) ?
C4 C9 . 1.394(2) ?
C15 H15 . 0.95 ?
C15 C16 . 1.384(2) ?
C15 C14 . 1.373(2) ?
C17 C1 . 1.540(2) ?
C17 C22 . 1.392(2) ?
C17 C18 . 1.382(2) ?
C1 H1 . 1 ?
C1 N1 . 1.462(2) ?
C19 C20 . 1.376(2) ?
C19 C18 . 1.380(2) ?
C19 F4 . 1.3506(19) ?
C12 H12 . 0.95 ?
C12 C13 . 1.376(2) ?
C12 C11 . 1.405(2) ?
C7 H7 . 0.95 ?
C7 C6 . 1.381(2) ?
C13 C14 . 1.368(2) ?
C13 F1 . 1.3487(19) ?
C5 C6 . 1.391(2) ?
C5 O1 . 1.3710(19) ?
C9 C3 . 1.498(2) ?
C6 H6 . 0.95 ?
C22 H22 . 0.95 ?
C22 C21 . 1.388(2) ?
C3 H3A . 0.99 ?
C3 H3B . 0.99 ?
C3 C2 . 1.517(2) ?
C16 H16 . 0.95 ?
C16 C11 . 1.406(2) ?
C20 H20 . 0.95 ?
C20 C21 . 1.385(3) ?
C2 H2A . 0.99 ?
C2 H2B . 0.99 ?
C2 N1 . 1.461(2) ?
C21 H21 . 0.95 ?
C10 H10A . 0.98 ?
C10 H10B . 0.98 ?
C10 H10C . 0.98 ?
C10 O1 . 1.424(2) ?
C18 F3 . 1.3545(18) ?
C14 F2 . 1.3632(19) ?
C11 N1 . 1.384(2) ?

loop_
_geom_torsion_atom_site_label_1
_geom_torsion_atom_site_label_2
_geom_torsion_atom_site_label_3
_geom_torsion_atom_site_label_4
_geom_torsion
_geom_torsion_site_symmetry_1
_geom_torsion_site_symmetry_2
_geom_torsion_site_symmetry_3
_geom_torsion_site_symmetry_4
_geom_torsion_publ_flag
C8 C1 N1 C2 25.3(2) . . . . ?
C8 C1 N1 C11 -159.33(13) . . . . ?
C8 C7 C6 C5 1.5(2) . . . . ?
C8 C9 C3 C2 41.9(2) . . . . ?
C4 C5 C6 C7 1.3(2) . . . . ?
C4 C5 O1 C10 -0.4(2) . . . . ?
C4 C9 C3 C2 -136.96(16) . . . . ?
C15 C16 C11 C12 -0.2(2) . . . . ?
C15 C16 C11 N1 -178.78(14) . . . . ?
C17 C1 N1 C2 -99.69(17) . . . . ?
C17 C1 N1 C11 75.65(18) . . . . ?
C17 C22 C21 C20 0.3(3) . . . . ?
C1 C8 C7 C6 176.51(14) . . . . ?
C1 C8 C9 C4 -178.50(14) . . . . ?
C1 C8 C9 C3 2.6(2) . . . . ?
C1 C17 C22 C21 -179.84(15) . . . . ?
C1 C17 C18 C19 179.92(15) . . . . ?
C1 C17 C18 F3 1.0(2) . . . . ?
C19 C20 C21 C22 0.8(3) . . . . ?
C12 C13 C14 C15 -1.8(2) . . . . ?
C12 C13 C14 F2 179.50(13) . . . . ?
C12 C11 N1 C1 176.42(14) . . . . ?
C12 C11 N1 C2 -8.2(2) . . . . ?
C7 C8 C1 C17 -90.43(18) . . . . ?
C7 C8 C1 N1 144.28(15) . . . . ?
C7 C8 C9 C4 0.4(2) . . . . ?
C7 C8 C9 C3 -178.48(14) . . . . ?
C13 C12 C11 C16 -2.0(2) . . . . ?
C13 C12 C11 N1 176.66(14) . . . . ?
C5 C4 C9 C8 2.4(2) . . . . ?
C5 C4 C9 C3 -178.78(15) . . . . ?
C9 C8 C1 C17 88.47(17) . . . . ?
C9 C8 C1 N1 -36.8(2) . . . . ?
C9 C8 C7 C6 -2.4(2) . . . . ?
C9 C4 C5 C6 -3.2(2) . . . . ?
C9 C4 C5 O1 178.25(14) . . . . ?
C9 C3 C2 N1 -51.37(19) . . . . ?
C6 C5 O1 C10 -178.93(14) . . . . ?
C22 C17 C1 C8 -106.69(17) . . . . ?
C22 C17 C1 N1 18.6(2) . . . . ?
C22 C17 C18 C19 1.3(2) . . . . ?
C22 C17 C18 F3 -177.66(14) . . . . ?
C3 C2 N1 C1 17.4(2) . . . . ?
C3 C2 N1 C11 -157.85(14) . . . . ?
C16 C15 C14 C13 -0.4(2) . . . . ?
C16 C15 C14 F2 178.28(14) . . . . ?
C16 C11 N1 C1 -5.0(2) . . . . ?
C16 C11 N1 C2 170.34(15) . . . . ?
C20 C19 C18 C17 -0.3(3) . . . . ?
C20 C19 C18 F3 178.65(14) . . . . ?
C18 C17 C1 C8 74.79(18) . . . . ?
C18 C17 C1 N1 -159.93(14) . . . . ?
C18 C17 C22 C21 -1.3(2) . . . . ?
C18 C19 C20 C21 -0.7(3) . . . . ?
C14 C15 C16 C11 1.3(2) . . . . ?
C11 C12 C13 C14 3.0(2) . . . . ?
C11 C12 C13 F1 -175.09(14) . . . . ?
O1 C5 C6 C7 179.94(14) . . . . ?
F4 C19 C20 C21 179.11(15) . . . . ?
F4 C19 C18 C17 179.84(14) . . . . ?
F4 C19 C18 F3 -1.2(2) . . . . ?
F1 C13 C14 C15 176.27(14) . . . . ?
F1 C13 C14 F2 -2.4(2) . . . . ?

_cod_database_fobs_code 2108639
